data_4307211
loop_
_publ_author_name
'Bing Lian'
'Christophe M. Thomas'
'Osvaldo L. Casagrande'
'Christian W. Lehmann'
'Thierry Roisnel'
'Jean-Fran\,cois Carpentier'

_publ_section_title
;
Aluminum and Zinc Complexes Based on an Amino-Bis(pyrazolyl) Ligand:
Synthesis, Structures, and Use in MMA and Lactide Polymerization
;
_journal_name_full 'Inorganic Chemistry'
_journal_page_first 328
_journal_page_last 340
_journal_paper_doi 10.1021/ic061749z
_journal_volume 46
_journal_year 2007
_chemical_compound_source 'deuterated benzene'
_chemical_formula_moiety 'C32 H54 N10 Zn2, C6 H6'
_chemical_formula_sum 'C38 H60 N10 Zn2'
_chemical_formula_weight 787.74
_chemical_name_systematic
; 
 ? 
;
_space_group_IT_number 2
_symmetry_cell_setting triclinic
_symmetry_Int_Tables_number 2
_symmetry_space_group_name_Hall '-P 1'
_symmetry_space_group_name_H-M 'P -1'
_atom_sites_solution_hydrogens geom
_atom_sites_solution_primary direct
_atom_sites_solution_secondary difmap
_cell_angle_alpha 75.9050(10)
_cell_angle_beta 80.4720(10)
_cell_angle_gamma 67.0600(10)
_cell_formula_units_Z 1
_cell_length_a 8.9577(2)
_cell_length_b 9.2260(3)
_cell_length_c 13.0692(4)
_cell_measurement_reflns_used 46000
_cell_measurement_temperature 100
_cell_measurement_theta_max 31.00
_cell_measurement_theta_min 2.91
_cell_volume 961.70(5)
_computing_cell_refinement 'Denzo / Scalepack (Otwinowski 1997)'
_computing_data_collection 'Collect software (Nonius, 1998)'
_computing_data_reduction 'Denzo / Scalepack (Otwinowski 1997)'
_computing_molecular_graphics 'DIAMOND (Crystal Impact GbR, 1999)'
_computing_structure_refinement 'SHELXL-97 (Sheldrick, 1997)'
_computing_structure_solution 'SHELXS-97 (Sheldrick, 1990)'
_diffrn_ambient_temperature 100
_diffrn_measured_fraction_theta_full 0.996
_diffrn_measured_fraction_theta_max 0.996
_diffrn_measurement_device_type 'Nonius KappaCCD'
_diffrn_measurement_method 'CCD \w-scan'
_diffrn_radiation_monochromator graphite
_diffrn_radiation_source '0.3 mm rotating anode'
_diffrn_radiation_type MoK\a
_diffrn_radiation_wavelength 0.71073
_diffrn_reflns_av_R_equivalents 0.0406
_diffrn_reflns_av_sigmaI/netI 0.0303
_diffrn_reflns_limit_h_max 12
_diffrn_reflns_limit_h_min -12
_diffrn_reflns_limit_k_max 13
_diffrn_reflns_limit_k_min -13
_diffrn_reflns_limit_l_max 18
_diffrn_reflns_limit_l_min -18
_diffrn_reflns_number 24901
_diffrn_reflns_theta_full 27.75
_diffrn_reflns_theta_max 31.01
_diffrn_reflns_theta_min 3.06
_diffrn_standards_decay_% 0.00
_diffrn_standards_interval_time 0
_diffrn_standards_number 0
_exptl_absorpt_coefficient_mu 1.288
_exptl_absorpt_correction_T_max 1
_exptl_absorpt_correction_T_min 1
_exptl_absorpt_correction_type multi-scan
_exptl_absorpt_process_details 'Scalepack, Otwinowski (1997)'
_exptl_crystal_colour colorless
_exptl_crystal_density_diffrn 1.360
_exptl_crystal_density_method none
_exptl_crystal_description block
_exptl_crystal_F_000 418
_exptl_crystal_size_max 0.21
_exptl_crystal_size_mid 0.14
_exptl_crystal_size_min 0.05
_refine_diff_density_max 0.544
_refine_diff_density_min -0.510
_refine_diff_density_rms 0.069
_refine_ls_extinction_method none
_refine_ls_goodness_of_fit_ref 1.075
_refine_ls_hydrogen_treatment constr
_refine_ls_matrix_type full
_refine_ls_number_parameters 231
_refine_ls_number_reflns 6098
_refine_ls_number_restraints 0
_refine_ls_restrained_S_all 1.075
_refine_ls_R_factor_all 0.0326
_refine_ls_R_factor_gt 0.0291
_refine_ls_shift/su_max 0.002
_refine_ls_shift/su_mean 0.000
_refine_ls_structure_factor_coef Fsqd
_refine_ls_weighting_details 'calc w=1/[\s^2^(Fo^2^)+(0.0293P)^2^+0.5671P] where P=(Fo^2^+2Fc^2^)/3'
_refine_ls_weighting_scheme calc
_refine_ls_wR_factor_gt 0.0693
_refine_ls_wR_factor_ref 0.0708
_reflns_number_gt 5664
_reflns_number_total 6098
_reflns_threshold_expression I>2\s(I)
_cod_data_source_file ic061749zsi20060914_055238_5.cif
_cod_data_source_block complex_10
_cod_depositor_comments
;
The following automatic conversions were performed:
'_geom_angle_publ_flag' value 'Y' changed to 'y' according to
'/home/saulius/struct/CIF-dictionaries/cif_core.dic' dictionary named
'cif_core.dic' version 2.4.1 from 2010-06-29 (48
times).

'_geom_angle_publ_flag' value 'N' changed to 'n' according to
'/home/saulius/struct/CIF-dictionaries/cif_core.dic' dictionary named
'cif_core.dic' version 2.4.1 from 2010-06-29 (65
times).

'_geom_bond_publ_flag' value 'Y' changed to 'y' according to
'/home/saulius/struct/CIF-dictionaries/cif_core.dic' dictionary named
'cif_core.dic' version 2.4.1 from 2010-06-29 (32
times).

'_geom_bond_publ_flag' value 'N' changed to 'n' according to
'/home/saulius/struct/CIF-dictionaries/cif_core.dic' dictionary named
'cif_core.dic' version 2.4.1 from 2010-06-29 (30 times).

Automatic conversion script
Id: cif_fix_enum 1527 2010-12-29 10:47:43Z saulius 
;
_cod_database_code 4307211

loop_
_symmetry_equiv_pos_as_xyz
'x, y, z'
'-x, -y, -z'

loop_
_atom_site_label
_atom_site_type_symbol
_atom_site_fract_x
_atom_site_fract_y
_atom_site_fract_z
_atom_site_U_iso_or_equiv
_atom_site_adp_type
_atom_site_occupancy
_atom_site_symmetry_multiplicity
_atom_site_calc_flag
_atom_site_refinement_flags
_atom_site_disorder_assembly
_atom_site_disorder_group
Zn2 Zn 0.421460(16) 0.393986(16) 0.485141(11) 0.00840(4) Uani 1 1 d . . .
C1 C 0.38008(15) 0.30254(15) 0.37241(10) 0.0134(2) Uani 1 1 d . . .
H1A H 0.4442 0.3286 0.3061 0.016 Uiso 1 1 calc R . .
H1B H 0.4191 0.1842 0.3944 0.016 Uiso 1 1 calc R . .
C2 C 0.20149(19) 0.36502(19) 0.35027(14) 0.0257(3) Uani 1 1 d . . .
H2A H 0.1349 0.3548 0.4172 0.039 Uiso 1 1 calc R . .
H2B H 0.1871 0.3023 0.3046 0.039 Uiso 1 1 calc R . .
H2C H 0.1678 0.4782 0.3148 0.039 Uiso 1 1 calc R . .
C3 C 0.73308(16) 0.41477(15) 0.32022(10) 0.0123(2) Uani 1 1 d . . .
H3A H 0.7931 0.3525 0.2646 0.015 Uiso 1 1 calc R . .
H3B H 0.6155 0.4454 0.3143 0.015 Uiso 1 1 calc R . .
C4 C 0.77677(15) 0.30700(14) 0.42867(10) 0.0119(2) Uani 1 1 d . . .
H4A H 0.7891 0.1965 0.4261 0.014 Uiso 1 1 calc R . .
H4B H 0.8829 0.3035 0.4440 0.014 Uiso 1 1 calc R . .
N5 N 0.65476(12) 0.36126(12) 0.51530(8) 0.00913(18) Uani 1 1 d . . .
C6 C 0.71597(15) 0.26603(14) 0.61738(10) 0.0113(2) Uani 1 1 d . . .
H6A H 0.6374 0.3118 0.6746 0.014 Uiso 1 1 calc R . .
H6B H 0.8198 0.2766 0.6235 0.014 Uiso 1 1 calc R . .
C7 C 0.74464(16) 0.08612(15) 0.63508(10) 0.0135(2) Uani 1 1 d . . .
H7A H 0.6425 0.0737 0.6271 0.016 Uiso 1 1 calc R . .
H7B H 0.8279 0.0373 0.5808 0.016 Uiso 1 1 calc R . .
N11 N 0.95816(13) -0.04219(13) 0.75691(9) 0.0135(2) Uani 1 1 d . . .
N12 N 0.79864(13) 0.00263(12) 0.74022(9) 0.01177(19) Uani 1 1 d . . .
C13 C 0.70686(15) -0.02437(15) 0.83110(10) 0.0129(2) Uani 1 1 d . . .
C14 C 0.81179(16) -0.09161(16) 0.91105(10) 0.0148(2) Uani 1 1 d . . .
H14 H 0.7853 -0.1252 0.9841 0.018 Uiso 1 1 calc R . .
C15 C 0.96638(16) -0.09974(15) 0.86120(10) 0.0135(2) Uani 1 1 d . . .
C16 C 0.52825(17) 0.01403(18) 0.83278(12) 0.0195(3) Uani 1 1 d . . .
H16A H 0.4736 0.1291 0.8060 0.029 Uiso 1 1 calc R . .
H16B H 0.4848 -0.0147 0.9055 0.029 Uiso 1 1 calc R . .
H16C H 0.5093 -0.0472 0.7879 0.029 Uiso 1 1 calc R . .
C17 C 1.12587(17) -0.16278(17) 0.90917(12) 0.0187(3) Uani 1 1 d . . .
H17A H 1.1636 -0.2801 0.9289 0.028 Uiso 1 1 calc R . .
H17B H 1.1122 -0.1180 0.9723 0.028 Uiso 1 1 calc R . .
H17C H 1.2061 -0.1315 0.8576 0.028 Uiso 1 1 calc R . .
N21 N 0.76992(13) 0.56091(12) 0.30049(8) 0.01046(18) Uani 1 1 d . . .
N22 N 0.71364(13) 0.66093(12) 0.37159(8) 0.01108(19) Uani 1 1 d . . .
C23 C 0.77873(15) 0.77505(14) 0.33513(10) 0.0112(2) Uani 1 1 d . . .
C24 C 0.87450(15) 0.74805(15) 0.24053(10) 0.0123(2) Uani 1 1 d . . .
H24 H 0.9330 0.8113 0.1986 0.015 Uiso 1 1 calc R . .
C25 C 0.86691(14) 0.61083(14) 0.22039(9) 0.0109(2) Uani 1 1 d . . .
C26 C 0.74651(18) 0.90786(16) 0.39166(11) 0.0173(2) Uani 1 1 d . . .
H26A H 0.6431 0.9257 0.4352 0.026 Uiso 1 1 calc R . .
H26B H 0.7406 1.0063 0.3398 0.026 Uiso 1 1 calc R . .
H26C H 0.8346 0.8789 0.4371 0.026 Uiso 1 1 calc R . .
C27 C 0.94326(17) 0.52683(16) 0.12998(10) 0.0157(2) Uani 1 1 d . . .
H27A H 1.0054 0.4135 0.1573 0.024 Uiso 1 1 calc R . .
H27B H 1.0163 0.5769 0.0853 0.024 Uiso 1 1 calc R . .
H27C H 0.8582 0.5349 0.0880 0.024 Uiso 1 1 calc R . .
C91 C 0.4196(2) 0.5458(2) 0.09359(13) 0.0261(3) Uani 1 1 d . . .
H91 H 0.3644 0.5775 0.1577 0.031 Uiso 1 1 calc R . .
C92 C 0.40907(19) 0.41555(19) 0.06465(13) 0.0251(3) Uani 1 1 d . . .
H92 H 0.3470 0.3577 0.1088 0.030 Uiso 1 1 calc R . .
C93 C 0.4897(2) 0.37003(19) -0.02924(13) 0.0263(3) Uani 1 1 d . . .
H93 H 0.4826 0.2809 -0.0495 0.032 Uiso 1 1 calc R . .

loop_
_atom_site_aniso_label
_atom_site_aniso_U_11
_atom_site_aniso_U_22
_atom_site_aniso_U_33
_atom_site_aniso_U_23
_atom_site_aniso_U_13
_atom_site_aniso_U_12
Zn2 0.00862(7) 0.00832(7) 0.00941(7) -0.00237(5) -0.00002(4) -0.00420(5)
C1 0.0148(6) 0.0150(5) 0.0136(5) -0.0047(4) -0.0013(4) -0.0077(5)
C2 0.0201(7) 0.0240(7) 0.0373(9) -0.0078(6) -0.0133(6) -0.0071(6)
C3 0.0168(6) 0.0127(5) 0.0109(5) -0.0043(4) 0.0026(4) -0.0096(4)
C4 0.0120(5) 0.0087(5) 0.0137(5) -0.0024(4) 0.0028(4) -0.0038(4)
N5 0.0091(4) 0.0085(4) 0.0093(4) -0.0016(3) -0.0001(3) -0.0030(3)
C6 0.0141(5) 0.0089(5) 0.0113(5) -0.0012(4) -0.0034(4) -0.0042(4)
C7 0.0192(6) 0.0099(5) 0.0123(5) -0.0005(4) -0.0042(4) -0.0061(4)
N11 0.0122(5) 0.0116(5) 0.0169(5) -0.0010(4) -0.0025(4) -0.0050(4)
N12 0.0122(5) 0.0097(4) 0.0128(5) 0.0000(4) -0.0031(4) -0.0037(4)
C13 0.0131(5) 0.0106(5) 0.0143(5) -0.0014(4) -0.0019(4) -0.0038(4)
C14 0.0157(6) 0.0138(5) 0.0134(5) -0.0004(4) -0.0026(4) -0.0045(5)
C15 0.0142(6) 0.0098(5) 0.0164(6) -0.0014(4) -0.0046(4) -0.0037(4)
C16 0.0145(6) 0.0222(7) 0.0197(6) -0.0010(5) -0.0025(5) -0.0060(5)
C17 0.0159(6) 0.0158(6) 0.0247(7) -0.0013(5) -0.0080(5) -0.0050(5)
N21 0.0118(5) 0.0105(4) 0.0103(4) -0.0031(4) 0.0019(4) -0.0058(4)
N22 0.0120(5) 0.0108(4) 0.0120(5) -0.0041(4) 0.0016(4) -0.0058(4)
C23 0.0107(5) 0.0099(5) 0.0134(5) -0.0020(4) -0.0003(4) -0.0045(4)
C24 0.0122(5) 0.0110(5) 0.0138(5) -0.0014(4) 0.0013(4) -0.0057(4)
C25 0.0096(5) 0.0117(5) 0.0104(5) -0.0009(4) 0.0003(4) -0.0042(4)
C26 0.0223(6) 0.0135(6) 0.0195(6) -0.0065(5) 0.0041(5) -0.0106(5)
C27 0.0177(6) 0.0169(6) 0.0128(5) -0.0043(4) 0.0038(4) -0.0077(5)
C91 0.0291(8) 0.0259(7) 0.0186(7) -0.0017(6) -0.0040(6) -0.0058(6)
C92 0.0231(7) 0.0242(7) 0.0256(7) 0.0044(6) -0.0058(6) -0.0101(6)
C93 0.0312(8) 0.0216(7) 0.0279(8) -0.0025(6) -0.0104(6) -0.0096(6)

loop_
_atom_type_symbol
_atom_type_description
_atom_type_scat_dispersion_real
_atom_type_scat_dispersion_imag
_atom_type_scat_source
C C 0.0033 0.0016 'International Tables Vol C Tables 4.2.6.8 and 6.1.1.4'
H H 0.0000 0.0000 'International Tables Vol C Tables 4.2.6.8 and 6.1.1.4'
N N 0.0061 0.0033 'International Tables Vol C Tables 4.2.6.8 and 6.1.1.4'
Zn Zn 0.2839 1.4301 'International Tables Vol C Tables 4.2.6.8 and 6.1.1.4'

loop_
_geom_angle_atom_site_label_1
_geom_angle_atom_site_label_2
_geom_angle_atom_site_label_3
_geom_angle
_geom_angle_site_symmetry_1
_geom_angle_site_symmetry_3
_geom_angle_publ_flag
C1 Zn2 N5 122.48(5) . . y
C1 Zn2 N5 124.63(5) . 2_666 y
N5 Zn2 N5 90.27(4) . 2_666 y
C1 Zn2 N22 109.65(5) . 2_666 y
N5 Zn2 N22 110.22(4) . 2_666 y
N5 Zn2 N22 95.69(4) 2_666 2_666 y
C1 Zn2 Zn2 141.58(4) . 2_666 y
N5 Zn2 Zn2 45.21(3) . 2_666 y
N5 Zn2 Zn2 45.06(3) 2_666 2_666 y
N22 Zn2 Zn2 108.37(3) 2_666 2_666 y
C2 C1 Zn2 113.74(9) . . y
C2 C1 H1A 108.8 . . n
Zn2 C1 H1A 108.8 . . n
C2 C1 H1B 108.8 . . n
Zn2 C1 H1B 108.8 . . n
H1A C1 H1B 107.7 . . n
C1 C2 H2A 109.5 . . n
C1 C2 H2B 109.5 . . n
H2A C2 H2B 109.5 . . n
C1 C2 H2C 109.5 . . n
H2A C2 H2C 109.5 . . n
H2B C2 H2C 109.5 . . n
N21 C3 C4 113.97(10) . . y
N21 C3 H3A 108.8 . . n
C4 C3 H3A 108.8 . . n
N21 C3 H3B 108.8 . . n
C4 C3 H3B 108.8 . . n
H3A C3 H3B 107.7 . . n
N5 C4 C3 113.39(10) . . y
N5 C4 H4A 108.9 . . n
C3 C4 H4A 108.9 . . n
N5 C4 H4B 108.9 . . n
C3 C4 H4B 108.9 . . n
H4A C4 H4B 107.7 . . n
C6 N5 C4 109.90(9) . . y
C6 N5 Zn2 118.82(8) . . y
C4 N5 Zn2 112.39(8) . . y
C6 N5 Zn2 110.39(7) . 2_666 y
C4 N5 Zn2 114.41(7) . 2_666 y
Zn2 N5 Zn2 89.73(4) . 2_666 y
N5 C6 C7 114.98(10) . . y
N5 C6 H6A 108.5 . . n
C7 C6 H6A 108.5 . . n
N5 C6 H6B 108.5 . . n
C7 C6 H6B 108.5 . . n
H6A C6 H6B 107.5 . . n
N12 C7 C6 111.08(10) . . y
N12 C7 H7A 109.4 . . n
C6 C7 H7A 109.4 . . n
N12 C7 H7B 109.4 . . n
C6 C7 H7B 109.4 . . n
H7A C7 H7B 108.0 . . n
C15 N11 N12 105.04(10) . . y
C13 N12 N11 112.25(10) . . y
C13 N12 C7 128.33(11) . . y
N11 N12 C7 119.03(10) . . y
N12 C13 C14 106.40(11) . . y
N12 C13 C16 122.12(12) . . y
C14 C13 C16 131.47(12) . . y
C13 C14 C15 105.52(12) . . y
C13 C14 H14 127.2 . . n
C15 C14 H14 127.2 . . n
N11 C15 C14 110.79(11) . . y
N11 C15 C17 120.29(12) . . y
C14 C15 C17 128.92(12) . . y
C13 C16 H16A 109.5 . . n
C13 C16 H16B 109.5 . . n
H16A C16 H16B 109.5 . . n
C13 C16 H16C 109.5 . . n
H16A C16 H16C 109.5 . . n
H16B C16 H16C 109.5 . . n
C15 C17 H17A 109.5 . . n
C15 C17 H17B 109.5 . . n
H17A C17 H17B 109.5 . . n
C15 C17 H17C 109.5 . . n
H17A C17 H17C 109.5 . . n
H17B C17 H17C 109.5 . . n
C25 N21 N22 111.31(10) . . y
C25 N21 C3 128.16(10) . . y
N22 N21 C3 120.36(10) . . y
C23 N22 N21 105.69(10) . . y
C23 N22 Zn2 132.43(8) . 2_666 y
N21 N22 Zn2 121.41(8) . 2_666 y
N22 C23 C24 110.06(11) . . y
N22 C23 C26 122.18(11) . . y
C24 C23 C26 127.75(11) . . y
C25 C24 C23 106.19(11) . . y
C25 C24 H24 126.9 . . n
C23 C24 H24 126.9 . . n
N21 C25 C24 106.75(11) . . y
N21 C25 C27 123.28(11) . . y
C24 C25 C27 129.97(11) . . y
C23 C26 H26A 109.5 . . n
C23 C26 H26B 109.5 . . n
H26A C26 H26B 109.5 . . n
C23 C26 H26C 109.5 . . n
H26A C26 H26C 109.5 . . n
H26B C26 H26C 109.5 . . n
C25 C27 H27A 109.5 . . n
C25 C27 H27B 109.5 . . n
H27A C27 H27B 109.5 . . n
C25 C27 H27C 109.5 . . n
H27A C27 H27C 109.5 . . n
H27B C27 H27C 109.5 . . n
C92 C91 C93 120.19(15) . 2_665 y
C92 C91 H91 119.9 . . n
C93 C91 H91 119.9 2_665 . n
C91 C92 C93 119.64(15) . . y
C91 C92 H92 120.2 . . n
C93 C92 H92 120.2 . . n
C91 C93 C92 120.18(15) 2_665 . y
C91 C93 H93 119.9 2_665 . n
C92 C93 H93 119.9 . . n

loop_
_geom_bond_atom_site_label_1
_geom_bond_atom_site_label_2
_geom_bond_distance
_geom_bond_site_symmetry_2
_geom_bond_publ_flag
Zn2 C1 2.0124(12) . y
Zn2 N5 2.0825(10) . y
Zn2 N5 2.0877(10) 2_666 y
Zn2 N22 2.1197(10) 2_666 y
Zn2 Zn2 2.9418(3) 2_666 y
C1 C2 1.5259(19) . y
C1 H1A 0.9900 . n
C1 H1B 0.9900 . n
C2 H2A 0.9800 . n
C2 H2B 0.9800 . n
C2 H2C 0.9800 . n
C3 N21 1.4637(15) . y
C3 C4 1.5311(18) . y
C3 H3A 0.9900 . n
C3 H3B 0.9900 . n
C4 N5 1.4720(15) . y
C4 H4A 0.9900 . n
C4 H4B 0.9900 . n
N5 C6 1.4657(15) . y
N5 Zn2 2.0877(10) 2_666 y
C6 C7 1.5411(17) . y
C6 H6A 0.9900 . n
C6 H6B 0.9900 . n
C7 N12 1.4593(16) . y
C7 H7A 0.9900 . n
C7 H7B 0.9900 . n
N11 C15 1.3399(17) . y
N11 N12 1.3634(15) . y
N12 C13 1.3568(16) . y
C13 C14 1.3839(18) . y
C13 C16 1.4953(18) . y
C14 C15 1.4113(18) . y
C14 H14 0.9500 . n
C15 C17 1.4979(18) . y
C16 H16A 0.9800 . n
C16 H16B 0.9800 . n
C16 H16C 0.9800 . n
C17 H17A 0.9800 . n
C17 H17B 0.9800 . n
C17 H17C 0.9800 . n
N21 C25 1.3561(15) . y
N21 N22 1.3671(14) . y
N22 C23 1.3482(15) . y
N22 Zn2 2.1197(10) 2_666 y
C23 C24 1.3996(17) . y
C23 C26 1.4916(17) . y
C24 C25 1.3827(17) . y
C24 H24 0.9500 . n
C25 C27 1.4932(17) . y
C26 H26A 0.9800 . n
C26 H26B 0.9800 . n
C26 H26C 0.9800 . n
C27 H27A 0.9800 . n
C27 H27B 0.9800 . n
C27 H27C 0.9800 . n
C91 C92 1.384(2) . y
C91 C93 1.385(2) 2_665 y
C91 H91 0.9500 . n
C92 C93 1.387(2) . y
C92 H92 0.9500 . n
C93 C91 1.385(2) 2_665 y
C93 H93 0.9500 . n
